data_7202780
loop_
_publ_author_name
'Hu, Chunhua'
'Kalf, Irmgard'
'Englert, Ulli'

_publ_section_title
;
 Pyridine complexes of mercury(ii)halides: Implications of a soft metal
 center for crystal engineering.
;
_journal_issue 7
_journal_name_full CrystEngComm
_journal_page_first 603
_journal_paper_doi 10.1039/b701907f
_journal_volume 9
_journal_year 2007
_chemical_formula_sum 'C14 H18 Cl8 Hg4 N2'
_chemical_formula_weight 1300.26
_chemical_name_common 'Compound 3b'
_chemical_name_systematic
;
?
;
_space_group_IT_number 14
_symmetry_cell_setting monoclinic
_symmetry_space_group_name_Hall '-P 2ybc'
_symmetry_space_group_name_H-M 'P 1 21/c 1'
_atom_sites_solution_hydrogens geom
_atom_sites_solution_primary direct
_atom_sites_solution_secondary difmap
_cell_angle_alpha 90.00
_cell_angle_beta 95.292(5)
_cell_angle_gamma 90.00
_cell_formula_units_Z 2
_cell_length_a 3.9960(9)
_cell_length_b 20.203(4)
_cell_length_c 16.572(4)
_cell_measurement_reflns_used 16682
_cell_measurement_temperature 293(2)
_cell_measurement_theta_max 28.31
_cell_measurement_theta_min 1.59
_cell_volume 1332.2(5)
_computing_cell_refinement 'SMART (Bruker, 2001)'
_computing_data_collection 'SMART (Bruker, 2001)'
_computing_data_reduction 'SAINT+ (Bruker, 1999)'
_computing_molecular_graphics 'PLATON (Spek, 2003)'
_computing_publication_material 'SHELXTL (Sheldrick, 1998)'
_computing_structure_refinement 'SHELXTL (Sheldrick, 1998)'
_computing_structure_solution 'SHELXTL (Sheldrick, 1998)'
_diffrn_ambient_temperature 293(2)
_diffrn_measured_fraction_theta_full 0.997
_diffrn_measured_fraction_theta_max 0.997
_diffrn_measurement_device_type 'Bruker SMART APEX CCD diffractometer'
_diffrn_measurement_method 'omega scans'
_diffrn_radiation_monochromator graphite
_diffrn_radiation_source 'fine-focus sealed tube'
_diffrn_radiation_type MoK\a
_diffrn_radiation_wavelength 0.71073
_diffrn_reflns_av_R_equivalents 0.0688
_diffrn_reflns_av_sigmaI/netI 0.0586
_diffrn_reflns_limit_h_max 5
_diffrn_reflns_limit_h_min -5
_diffrn_reflns_limit_k_max 26
_diffrn_reflns_limit_k_min -26
_diffrn_reflns_limit_l_max 22
_diffrn_reflns_limit_l_min -22
_diffrn_reflns_number 16682
_diffrn_reflns_theta_full 28.31
_diffrn_reflns_theta_max 28.31
_diffrn_reflns_theta_min 1.59
_diffrn_standards_decay_% 0
_exptl_absorpt_coefficient_mu 23.786
_exptl_absorpt_correction_T_max 0.621
_exptl_absorpt_correction_T_min 0.337
_exptl_absorpt_correction_type multi-scan
_exptl_absorpt_process_details SADABS
_exptl_crystal_colour colourless
_exptl_crystal_density_diffrn 3.242
_exptl_crystal_density_method 'not measured'
_exptl_crystal_description needle
_exptl_crystal_F_000 1144
_exptl_crystal_size_max 0.22
_exptl_crystal_size_mid 0.04
_exptl_crystal_size_min 0.02
_refine_diff_density_max 2.367
_refine_diff_density_min -1.035
_refine_diff_density_rms 0.220
_refine_ls_extinction_method none
_refine_ls_goodness_of_fit_ref 1.025
_refine_ls_hydrogen_treatment constr
_refine_ls_matrix_type full
_refine_ls_number_parameters 130
_refine_ls_number_reflns 3311
_refine_ls_number_restraints 0
_refine_ls_restrained_S_all 1.025
_refine_ls_R_factor_all 0.0700
_refine_ls_R_factor_gt 0.0411
_refine_ls_shift/su_max 0.000
_refine_ls_shift/su_mean 0.000
_refine_ls_structure_factor_coef Fsqd
_refine_ls_weighting_details 'calc w=1/[\s^2^(Fo^2^)+(0.0409P)^2^+0.8909P] where P=(Fo^2^+2Fc^2^)/3'
_refine_ls_weighting_scheme calc
_refine_ls_wR_factor_gt 0.0896
_refine_ls_wR_factor_ref 0.0994
_reflns_number_gt 2325
_reflns_number_total 3311
_reflns_threshold_expression >2sigma(I)
_cod_data_source_file b701907f.txt
_cod_data_source_block hc114
_cod_original_sg_symbol_H-M P21/c
_cod_database_code 7202780

loop_
_symmetry_equiv_pos_as_xyz
'x, y, z'
'-x, y+1/2, -z+1/2'
'-x, -y, -z'
'x, -y-1/2, z-1/2'

loop_
_atom_site_label
_atom_site_type_symbol
_atom_site_fract_x
_atom_site_fract_y
_atom_site_fract_z
_atom_site_U_iso_or_equiv
_atom_site_adp_type
_atom_site_occupancy
_atom_site_symmetry_multiplicity
_atom_site_calc_flag
_atom_site_refinement_flags
_atom_site_disorder_assembly
_atom_site_disorder_group
Hg1 Hg 0.0000 0.0000 0.5000 0.04165(15) Uani 1 2 d S . .
Cl1 Cl 0.4465(6) 0.02662(13) 0.38188(15) 0.0441(6) Uani 1 1 d . . .
N N 0.0240(19) 0.1034(3) 0.5333(5) 0.0331(17) Uani 1 1 d . . .
C1 C 0.127(2) 0.1209(5) 0.6088(6) 0.041(2) Uani 1 1 d . . .
H1 H 0.1832 0.0859 0.6488 0.053 Uiso 1 1 calc R . .
C2 C 0.158(3) 0.1864(5) 0.6338(6) 0.044(2) Uani 1 1 d . . .
C3 C 0.069(3) 0.2331(5) 0.5758(7) 0.048(3) Uani 1 1 d . . .
H3 H 0.0878 0.2800 0.5909 0.063 Uiso 1 1 calc R . .
C4 C -0.048(3) 0.2171(5) 0.4963(6) 0.046(2) Uani 1 1 d . . .
C5 C -0.057(3) 0.1508(5) 0.4785(6) 0.046(3) Uani 1 1 d . . .
H5 H -0.1271 0.1374 0.4226 0.060 Uiso 1 1 calc R . .
C6 C 0.278(3) 0.2036(6) 0.7192(7) 0.061(3) Uani 1 1 d . . .
H6A H 0.3255 0.1629 0.7503 0.079 Uiso 1 1 calc R . .
H6B H 0.1042 0.2290 0.7435 0.079 Uiso 1 1 calc R . .
H6C H 0.4834 0.2302 0.7198 0.079 Uiso 1 1 calc R . .
C7 C -0.142(4) 0.2673(6) 0.4328(8) 0.070(4) Uani 1 1 d . . .
H7A H -0.2225 0.2450 0.3822 0.091 Uiso 1 1 calc R . .
H7B H 0.0546 0.2944 0.4239 0.091 Uiso 1 1 calc R . .
H7C H -0.3206 0.2957 0.4503 0.091 Uiso 1 1 calc R . .
Hg2 Hg 0.43881(10) 0.04972(2) 0.22348(3) 0.04655(14) Uani 1 1 d . . .
Cl2 Cl 0.0774(7) -0.03822(13) 0.17933(17) 0.0552(7) Uani 1 1 d . . .
Cl3 Cl -0.1677(7) 0.13577(13) 0.23021(17) 0.0519(6) Uani 1 1 d . . .
Hg3 Hg 0.0000 0.0000 0.0000 0.04686(16) Uani 1 2 d S . .
Cl4 Cl 0.3784(6) 0.08539(13) 0.02848(17) 0.0494(6) Uani 1 1 d . . .

loop_
_atom_site_aniso_label
_atom_site_aniso_U_11
_atom_site_aniso_U_22
_atom_site_aniso_U_33
_atom_site_aniso_U_23
_atom_site_aniso_U_13
_atom_site_aniso_U_12
Hg1 0.0538(3) 0.0274(3) 0.0438(3) -0.0074(2) 0.0047(3) -0.0045(2)
Cl1 0.0455(14) 0.0512(14) 0.0356(13) 0.0036(10) 0.0040(11) -0.0045(11)
N 0.045(4) 0.022(4) 0.033(4) -0.008(3) 0.006(3) -0.008(3)
C1 0.038(5) 0.039(5) 0.046(6) 0.000(4) 0.013(4) 0.000(4)
C2 0.048(6) 0.045(6) 0.040(6) -0.011(5) 0.012(5) 0.001(5)
C3 0.052(6) 0.025(5) 0.069(8) -0.012(5) 0.017(6) -0.001(4)
C4 0.060(7) 0.035(6) 0.044(6) -0.003(5) 0.012(5) -0.004(5)
C5 0.052(6) 0.052(7) 0.035(6) -0.009(5) 0.003(5) 0.000(5)
C6 0.073(8) 0.058(7) 0.050(7) -0.025(5) -0.009(6) 0.007(6)
C7 0.090(10) 0.045(7) 0.070(9) 0.013(6) -0.012(7) 0.006(6)
Hg2 0.0447(2) 0.0501(2) 0.0442(2) 0.00253(19) 0.00041(17) -0.01127(19)
Cl2 0.0621(17) 0.0540(17) 0.0487(16) -0.0014(12) 0.0001(13) -0.0173(13)
Cl3 0.0441(14) 0.0444(14) 0.0669(18) 0.0052(12) 0.0029(13) -0.0079(11)
Hg3 0.0404(3) 0.0485(3) 0.0512(4) -0.0040(3) 0.0017(3) -0.0075(3)
Cl4 0.0466(14) 0.0435(14) 0.0575(16) -0.0009(11) 0.0010(12) -0.0093(11)

loop_
_atom_type_symbol
_atom_type_description
_atom_type_scat_dispersion_real
_atom_type_scat_dispersion_imag
_atom_type_scat_source
C C 0.0033 0.0016 'International Tables Vol C Tables 4.2.6.8 and 6.1.1.4'
H H 0.0000 0.0000 'International Tables Vol C Tables 4.2.6.8 and 6.1.1.4'
N N 0.0061 0.0033 'International Tables Vol C Tables 4.2.6.8 and 6.1.1.4'
Cl Cl 0.1484 0.1585 'International Tables Vol C Tables 4.2.6.8 and 6.1.1.4'
Hg Hg -2.3894 9.2266 'International Tables Vol C Tables 4.2.6.8 and 6.1.1.4'

loop_
_geom_angle_atom_site_label_1
_geom_angle_atom_site_label_2
_geom_angle_atom_site_label_3
_geom_angle
_geom_angle_site_symmetry_1
_geom_angle_site_symmetry_3
_geom_angle_publ_flag
N Hg1 N 180.0(4) 3_556 . ?
N Hg1 Cl1 91.3(2) 3_556 . ?
N Hg1 Cl1 88.7(2) . . ?
N Hg1 Cl1 88.7(2) 3_556 3_556 ?
N Hg1 Cl1 91.3(2) . 3_556 ?
Cl1 Hg1 Cl1 180.0 . 3_556 ?
N Hg1 Cl1 90.4(2) 3_556 3_656 ?
N Hg1 Cl1 89.6(2) . 3_656 ?
Cl1 Hg1 Cl1 90.69(7) . 3_656 ?
Cl1 Hg1 Cl1 89.31(7) 3_556 3_656 ?
N Hg1 Cl1 89.6(2) 3_556 1_455 ?
N Hg1 Cl1 90.4(2) . 1_455 ?
Cl1 Hg1 Cl1 89.31(7) . 1_455 ?
Cl1 Hg1 Cl1 90.69(7) 3_556 1_455 ?
Cl1 Hg1 Cl1 180.0 3_656 1_455 ?
Hg2 Cl1 Hg1 140.10(10) . . ?
Hg2 Cl1 Hg1 130.09(9) . 1_655 ?
Hg1 Cl1 Hg1 89.31(7) . 1_655 ?
C1 N C5 119.0(8) . . ?
C1 N Hg1 120.0(6) . . ?
C5 N Hg1 121.0(6) . . ?
N C1 C2 123.0(9) . . ?
N C1 H1 118.5 . . ?
C2 C1 H1 118.5 . . ?
C3 C2 C1 115.9(9) . . ?
C3 C2 C6 123.0(10) . . ?
C1 C2 C6 121.1(10) . . ?
C2 C3 C4 123.1(9) . . ?
C2 C3 H3 118.5 . . ?
C4 C3 H3 118.5 . . ?
C5 C4 C3 115.5(10) . . ?
C5 C4 C7 120.9(10) . . ?
C3 C4 C7 123.5(10) . . ?
N C5 C4 123.4(9) . . ?
N C5 H5 118.3 . . ?
C4 C5 H5 118.3 . . ?
C2 C6 H6A 109.5 . . ?
C2 C6 H6B 109.5 . . ?
H6A C6 H6B 109.5 . . ?
C2 C6 H6C 109.5 . . ?
H6A C6 H6C 109.5 . . ?
H6B C6 H6C 109.5 . . ?
C4 C7 H7A 109.5 . . ?
C4 C7 H7B 109.5 . . ?
H7A C7 H7B 109.5 . . ?
C4 C7 H7C 109.5 . . ?
H7A C7 H7C 109.5 . . ?
H7B C7 H7C 109.5 . . ?
Cl3 Hg2 Cl2 164.22(10) 1_655 . ?
Cl3 Hg2 Cl1 97.85(9) 1_655 . ?
Cl2 Hg2 Cl1 97.16(9) . . ?
Cl3 Hg2 Cl3 96.29(9) 1_655 . ?
Cl2 Hg2 Cl3 88.53(9) . . ?
Cl1 Hg2 Cl3 90.05(8) . . ?
Cl3 Hg2 Cl2 83.03(8) 1_655 1_655 ?
Cl2 Hg2 Cl2 89.39(9) . 1_655 ?
Cl1 Hg2 Cl2 100.85(8) . 1_655 ?
Cl3 Hg2 Cl2 169.08(8) . 1_655 ?
Cl3 Hg2 Cl4 82.67(8) 1_655 . ?
Cl2 Hg2 Cl4 82.73(8) . . ?
Cl1 Hg2 Cl4 175.64(7) . . ?
Cl3 Hg2 Cl4 85.59(7) . . ?
Cl2 Hg2 Cl4 83.50(7) 1_655 . ?
Hg2 Cl2 Hg3 96.61(9) . . ?
Hg2 Cl3 Hg2 96.29(9) 1_455 . ?
Cl4 Hg3 Cl4 180.00(16) . 3 ?
Cl4 Hg3 Cl2 90.89(8) . 3 ?
Cl4 Hg3 Cl2 89.11(8) 3 3 ?
Cl4 Hg3 Cl2 89.11(8) . . ?
Cl4 Hg3 Cl2 90.89(8) 3 . ?
Cl2 Hg3 Cl2 180.00(14) 3 . ?
Cl4 Hg3 Cl4 85.88(9) . 3_655 ?
Cl4 Hg3 Cl4 94.12(9) 3 3_655 ?
Cl2 Hg3 Cl4 90.18(8) 3 3_655 ?
Cl2 Hg3 Cl4 89.82(8) . 3_655 ?
Cl4 Hg3 Cl4 94.12(9) . 1_455 ?
Cl4 Hg3 Cl4 85.88(9) 3 1_455 ?
Cl2 Hg3 Cl4 89.82(8) 3 1_455 ?
Cl2 Hg3 Cl4 90.18(8) . 1_455 ?
Cl4 Hg3 Cl4 180.00(14) 3_655 1_455 ?
Hg3 Cl4 Hg2 91.40(8) . . ?

loop_
_geom_bond_atom_site_label_1
_geom_bond_atom_site_label_2
_geom_bond_distance
_geom_bond_site_symmetry_2
_geom_bond_publ_flag
Hg1 N 2.162(7) 3_556 ?
Hg1 N 2.162(7) . ?
Hg1 Cl1 2.819(2) . ?
Hg1 Cl1 2.819(2) 3_556 ?
Hg1 Cl1 2.866(3) 3_656 ?
Hg1 Cl1 2.866(3) 1_455 ?
Cl1 Hg2 2.664(2) . ?
Cl1 Hg1 2.866(3) 1_655 ?
N C1 1.328(12) . ?
N C5 1.339(13) . ?
C1 C2 1.390(13) . ?
C1 H1 0.9800 . ?
C2 C3 1.371(15) . ?
C2 C6 1.492(14) . ?
C3 C4 1.394(15) . ?
C3 H3 0.9800 . ?
C4 C5 1.372(14) . ?
C4 C7 1.486(15) . ?
C5 H5 0.9800 . ?
C6 H6A 0.9800 . ?
C6 H6B 0.9800 . ?
C6 H6C 0.9800 . ?
C7 H7A 0.9800 . ?
C7 H7B 0.9800 . ?
C7 H7C 0.9800 . ?
Hg2 Cl3 2.340(3) 1_655 ?
Hg2 Cl2 2.363(3) . ?
Hg2 Cl3 2.993(3) . ?
Hg2 Cl2 3.248(3) 1_655 ?
Hg2 Cl4 3.298(3) . ?
Cl2 Hg3 3.058(3) . ?
Cl3 Hg2 2.340(3) 1_455 ?
Hg3 Cl4 2.314(2) . ?
Hg3 Cl4 2.314(2) 3 ?
Hg3 Cl2 3.058(3) 3 ?
Hg3 Cl4 3.096(3) 3_655 ?
Hg3 Cl4 3.096(3) 1_455 ?
